data_4131466
loop_
_publ_author_name
'Goudy, Violaine'
'Jaoul, Arnaud'
'Cordier, Marie'
'Clavagu\'era, Carine'
'Nocton, Gr\'egory'

_publ_section_title
;
 Tuning the Stability of Pd(IV) Intermediates Using a Redox Non-innocent
 Ligand Combined with an Organolanthanide Fragment.
;
_journal_issue 31
_journal_name_full 'Journal of the American Chemical Society'
_journal_page_first 10633
_journal_page_last 10636
_journal_paper_doi 10.1021/jacs.7b05634
_journal_volume 139
_journal_year 2017
_chemical_formula_moiety 'C31 H45 I N4 Pd Yb, 3(C7 H8)'
_chemical_formula_sum 'C52 H69 I N4 Pd Yb'
_chemical_formula_weight 1156.45
_space_group_crystal_system orthorhombic
_space_group_IT_number 62
_space_group_name_Hall '-P 2ac 2n'
_space_group_name_H-M_alt 'P n m a'
_atom_sites_solution_hydrogens mixed
_audit_creation_method SHELXL-2014/7
_cell_angle_alpha 90
_cell_angle_beta 90
_cell_angle_gamma 90
_cell_formula_units_Z 4
_cell_length_a 27.1623(9)
_cell_length_b 12.2012(5)
_cell_length_c 15.2011(5)
_cell_measurement_reflns_used 5090
_cell_measurement_temperature 150.0(1)
_cell_measurement_theta_max 27.0540
_cell_measurement_theta_min 2.2679
_cell_volume 5037.8(3)
_computing_cell_refinement 'Bruker SAINT'
_computing_data_collection 'Bruker APEX2'
_computing_data_reduction 'Bruker SAINT'
_computing_molecular_graphics 'PLATON (Spek, 2009)'
_computing_structure_refinement 'SHELXL-2014/7 (Sheldrick, 2014)'
_computing_structure_solution SHELXT(Sheldrick,2014)
_diffrn_ambient_temperature 150(2)
_diffrn_measured_fraction_theta_full 0.909
_diffrn_measured_fraction_theta_max 0.903
_diffrn_measurement_device_type 'Kappa APEX II'
_diffrn_measurement_method 'phi and omega scans'
_diffrn_radiation_type MoK\a
_diffrn_radiation_wavelength 0.71069
_diffrn_reflns_av_R_equivalents 0.0410
_diffrn_reflns_av_unetI/netI 0.0565
_diffrn_reflns_Laue_measured_fraction_full 0.909
_diffrn_reflns_Laue_measured_fraction_max 0.903
_diffrn_reflns_limit_h_max 32
_diffrn_reflns_limit_h_min -24
_diffrn_reflns_limit_k_max 14
_diffrn_reflns_limit_k_min -9
_diffrn_reflns_limit_l_max 13
_diffrn_reflns_limit_l_min -18
_diffrn_reflns_number 11166
_diffrn_reflns_point_group_measured_fraction_full 0.909
_diffrn_reflns_point_group_measured_fraction_max 0.903
_diffrn_reflns_theta_full 25.240
_diffrn_reflns_theta_max 25.343
_diffrn_reflns_theta_min 3.000
_exptl_absorpt_coefficient_mu 2.851
_exptl_absorpt_correction_T_max 0.7455
_exptl_absorpt_correction_T_min 0.5726
_exptl_absorpt_correction_type multi-scan
_exptl_absorpt_process_details SADABS
_exptl_crystal_colour brown
_exptl_crystal_density_diffrn 1.525
_exptl_crystal_description needle
_exptl_crystal_F_000 2312
_exptl_crystal_size_max 0.280
_exptl_crystal_size_mid 0.100
_exptl_crystal_size_min 0.080
_exptl_transmission_factor_max 0.7455
_exptl_transmission_factor_min 0.5726
_refine_diff_density_max 1.176
_refine_diff_density_min -0.733
_refine_diff_density_rms 0.125
_refine_ls_extinction_method none
_refine_ls_goodness_of_fit_ref 1.052
_refine_ls_hydrogen_treatment constr
_refine_ls_matrix_type full
_refine_ls_number_parameters 189
_refine_ls_number_reflns 4383
_refine_ls_number_restraints 0
_refine_ls_restrained_S_all 1.052
_refine_ls_R_factor_all 0.0548
_refine_ls_R_factor_gt 0.0412
_refine_ls_shift/su_max 0.022
_refine_ls_shift/su_mean 0.001
_refine_ls_structure_factor_coef Fsqd
_refine_ls_weighting_details 'w=1/[\s^2^(Fo^2^)+(0.0659P)^2^+3.8393P] where P=(Fo^2^+2Fc^2^)/3'
_refine_ls_weighting_scheme calc
_refine_ls_wR_factor_gt 0.1160
_refine_ls_wR_factor_ref 0.1224
_reflns_Friedel_coverage 0.000
_reflns_number_gt 3397
_reflns_number_total 4383
_reflns_threshold_expression 'I > 2\s(I)'
_cod_data_source_file ja7b05634_si_002.cif
_cod_data_source_block 8
_cod_database_code 4131466
_shelx_shelxl_version_number 2014/7
_shelx_space_group_comment
;
The symmetry employed for this shelxl refinement is uniquely defined
by the following loop, which should always be used as a source of
symmetry information in preference to the above space-group names.
They are only intended as comments.
;
_shelx_estimated_absorpt_t_min 0.502
_shelx_estimated_absorpt_t_max 0.804

loop_
_space_group_symop_operation_xyz
'x, y, z'
'-x+1/2, -y, z+1/2'
'x+1/2, -y+1/2, -z+1/2'
'-x, y+1/2, -z'
'-x, -y, -z'
'x-1/2, y, -z-1/2'
'-x-1/2, y-1/2, z-1/2'
'x, -y-1/2, z'

loop_
_atom_site_label
_atom_site_type_symbol
_atom_site_fract_x
_atom_site_fract_y
_atom_site_fract_z
_atom_site_U_iso_or_equiv
_atom_site_adp_type
_atom_site_occupancy
_atom_site_site_symmetry_order
_atom_site_calc_flag
_atom_site_refinement_flags_posn
_atom_site_refinement_flags_adp
_atom_site_refinement_flags_occupancy
Yb1 Yb 0.32262(2) 0.2500 0.27512(2) 0.03171(16) Uani 1 2 d S T P
I1 I 0.48883(2) 0.2500 0.56082(4) 0.0425(2) Uani 1 2 d S T P
Pd1 Pd 0.53303(2) 0.2500 0.39543(5) 0.0443(3) Uani 1 2 d S T P
N1 N 0.47514(17) 0.1373(6) 0.3533(3) 0.0405(16) Uani 1 1 d . . .
N2 N 0.39112(16) 0.1363(6) 0.3027(3) 0.0344(15) Uani 1 1 d . . .
C1 C 0.43383(18) 0.1947(6) 0.3261(4) 0.0324(16) Uani 1 1 d . . .
C2 C 0.4750(2) 0.0319(7) 0.3527(4) 0.0446(19) Uani 1 1 d . . .
H2 H 0.5039 -0.0051 0.3716 0.054 Uiso 1 1 calc R U .
C3 C 0.4341(2) -0.0324(8) 0.3253(5) 0.054(2) Uani 1 1 d . . .
H3 H 0.4349 -0.1101 0.3218 0.065 Uiso 1 1 calc R U .
C4 C 0.3928(2) 0.0292(7) 0.3043(4) 0.0385(18) Uani 1 1 d . . .
H4 H 0.3635 -0.0094 0.2899 0.046 Uiso 1 1 calc R U .
C5 C 0.3555(3) 0.2500 0.1158(5) 0.033(2) Uani 1 2 d S T P
C6 C 0.3259(3) 0.3431(7) 0.1229(4) 0.0463(19) Uani 1 1 d . . .
C7 C 0.2764(2) 0.3059(7) 0.1329(4) 0.054(2) Uani 1 1 d . . .
C8 C 0.4117(4) 0.2500 0.0990(6) 0.078(5) Uani 1 2 d S T P
H8A H 0.4269 0.2903 0.1460 0.094 Uiso 0.5 1 d R U P
H8B H 0.4236 0.1759 0.0994 0.094 Uiso 0.5 1 d R U P
H8C H 0.4197 0.2838 0.0438 0.094 Uiso 0.5 1 d R U P
C9 C 0.3400(4) 0.4590(9) 0.1079(5) 0.089(3) Uani 1 1 d . . .
H9A H 0.3372 0.4762 0.0451 0.133 Uiso 1 1 calc R U .
H9B H 0.3741 0.4703 0.1270 0.133 Uiso 1 1 calc R U .
H9C H 0.3181 0.5070 0.1416 0.133 Uiso 1 1 calc R U .
C10 C 0.2327(3) 0.3847(12) 0.1289(6) 0.113(5) Uani 1 1 d . . .
H10A H 0.2020 0.3427 0.1266 0.170 Uiso 1 1 calc R U .
H10B H 0.2354 0.4306 0.0763 0.170 Uiso 1 1 calc R U .
H10C H 0.2327 0.4313 0.1814 0.170 Uiso 1 1 calc R U .
C11 C 0.3086(2) 0.1930(7) 0.4398(4) 0.0411(19) Uani 1 1 d . . .
C12 C 0.2666(2) 0.1561(7) 0.3901(4) 0.046(2) Uani 1 1 d . . .
C13 C 0.2396(3) 0.2500 0.3628(6) 0.043(3) Uani 1 2 d S T P
C14 C 0.3427(3) 0.1200(7) 0.4923(4) 0.050(2) Uani 1 1 d . . .
H14A H 0.3322 0.1193 0.5541 0.075 Uiso 1 1 calc R U .
H14B H 0.3764 0.1480 0.4883 0.075 Uiso 1 1 calc R U .
H14C H 0.3414 0.0453 0.4687 0.075 Uiso 1 1 calc R U .
C15 C 0.2501(3) 0.0394(8) 0.3805(5) 0.062(3) Uani 1 1 d . . .
H15A H 0.2376 0.0276 0.3208 0.093 Uiso 1 1 calc R U .
H15B H 0.2239 0.0241 0.4232 0.093 Uiso 1 1 calc R U .
H15C H 0.2780 -0.0098 0.3913 0.093 Uiso 1 1 calc R U .
C16 C 0.1894(3) 0.2500 0.3276(7) 0.066(4) Uani 1 2 d S T P
H16A H 0.1663 0.2329 0.3734 0.080 Uiso 0.5 1 d R U P
H16B H 0.1820 0.3211 0.3038 0.080 Uiso 0.5 1 d R U P
H16C H 0.1870 0.1960 0.2818 0.080 Uiso 0.5 1 d R U P
C17 C 0.5631(4) 0.2500 0.2728(7) 0.068(4) Uani 1 2 d S T P
H17A H 0.5965 0.2245 0.2754 0.081 Uiso 0.5 1 d R U P
H17B H 0.5442 0.2024 0.2356 0.081 Uiso 0.5 1 d R U P
H17C H 0.5625 0.3231 0.2495 0.081 Uiso 0.5 1 d R U P
C18 C 0.5845(2) 0.1363(9) 0.4290(5) 0.066(3) Uani 1 1 d . . .
H18A H 0.6063 0.1667 0.4742 0.099 Uiso 1 1 calc R U .
H18B H 0.6039 0.1166 0.3770 0.099 Uiso 1 1 calc R U .
H18C H 0.5681 0.0708 0.4521 0.099 Uiso 1 1 calc R U .

loop_
_atom_site_aniso_label
_atom_site_aniso_U_11
_atom_site_aniso_U_22
_atom_site_aniso_U_33
_atom_site_aniso_U_23
_atom_site_aniso_U_13
_atom_site_aniso_U_12
Yb1 0.02064(19) 0.0486(3) 0.0259(2) 0.000 -0.00481(15) 0.000
I1 0.0302(3) 0.0575(5) 0.0397(4) 0.000 -0.0041(3) 0.000
Pd1 0.0175(3) 0.0726(7) 0.0428(5) 0.000 -0.0032(3) 0.000
N1 0.026(2) 0.060(5) 0.036(3) -0.011(3) -0.001(2) 0.000(3)
N2 0.023(2) 0.050(5) 0.030(3) 0.001(3) -0.005(2) 0.004(3)
C1 0.018(2) 0.049(5) 0.030(3) 0.002(3) -0.004(2) 0.005(3)
C2 0.033(3) 0.053(6) 0.047(4) -0.004(4) -0.007(3) 0.009(4)
C3 0.047(4) 0.055(6) 0.062(5) -0.007(4) -0.022(4) 0.010(4)
C4 0.038(3) 0.043(6) 0.035(4) -0.001(3) -0.009(3) 0.002(3)
C5 0.038(4) 0.041(7) 0.021(4) 0.000 0.007(4) 0.000
C6 0.062(4) 0.049(6) 0.028(3) 0.001(4) -0.010(3) -0.002(4)
C7 0.050(4) 0.087(7) 0.025(3) 0.006(4) -0.013(3) 0.014(4)
C8 0.045(6) 0.165(17) 0.025(5) 0.000 0.000(5) 0.000
C9 0.160(9) 0.061(8) 0.046(5) 0.017(5) -0.031(6) -0.005(7)
C10 0.081(6) 0.202(16) 0.058(6) 0.028(8) -0.014(5) 0.070(8)
C11 0.026(3) 0.065(6) 0.032(3) 0.004(3) 0.000(3) -0.005(3)
C12 0.031(3) 0.069(7) 0.037(4) 0.003(4) 0.008(3) -0.012(4)
C13 0.016(4) 0.085(10) 0.028(5) 0.000 0.005(4) 0.000
C14 0.053(4) 0.061(6) 0.036(4) 0.012(4) -0.009(3) 0.015(4)
C15 0.054(4) 0.079(8) 0.052(5) -0.002(5) 0.001(4) -0.025(5)
C16 0.029(5) 0.130(14) 0.040(6) 0.000 -0.007(4) 0.000
C17 0.040(5) 0.112(14) 0.052(7) 0.000 0.006(5) 0.000
C18 0.035(3) 0.099(9) 0.065(5) -0.002(5) -0.010(4) 0.021(4)

loop_
_atom_type_symbol
_atom_type_description
_atom_type_scat_dispersion_real
_atom_type_scat_dispersion_imag
_atom_type_scat_source
C C 0.0033 0.0016 'International Tables Vol C Tables 4.2.6.8 and 6.1.1.4'
H H 0.0000 0.0000 'International Tables Vol C Tables 4.2.6.8 and 6.1.1.4'
I I -0.4742 1.8119 'International Tables Vol C Tables 4.2.6.8 and 6.1.1.4'
N N 0.0061 0.0033 'International Tables Vol C Tables 4.2.6.8 and 6.1.1.4'
Pd Pd -0.9988 1.0072 'International Tables Vol C Tables 4.2.6.8 and 6.1.1.4'
Yb Yb -0.3850 5.5486 'International Tables Vol C Tables 4.2.6.8 and 6.1.1.4'

loop_
_geom_angle_atom_site_label_1
_geom_angle_atom_site_label_2
_geom_angle_atom_site_label_3
_geom_angle
_geom_angle_site_symmetry_1
_geom_angle_site_symmetry_3
N2 Yb1 N2 72.1(3) 8_565 .
N2 Yb1 C6 82.7(2) 8_565 .
N2 Yb1 C6 113.0(2) . .
N2 Yb1 C6 113.0(2) 8_565 8_565
N2 Yb1 C6 82.7(2) . 8_565
C6 Yb1 C6 52.2(4) . 8_565
N2 Yb1 C5 83.93(19) 8_565 .
N2 Yb1 C5 83.92(19) . .
C6 Yb1 C5 31.4(2) . .
C6 Yb1 C5 31.4(2) 8_565 .
N2 Yb1 C12 94.8(2) 8_565 8_565
N2 Yb1 C12 127.2(2) . 8_565
C6 Yb1 C12 115.6(2) . 8_565
C6 Yb1 C12 145.3(2) 8_565 8_565
C5 Yb1 C12 146.9(2) . 8_565
N2 Yb1 C12 127.2(2) 8_565 .
N2 Yb1 C12 94.8(2) . .
C6 Yb1 C12 145.3(2) . .
C6 Yb1 C12 115.6(2) 8_565 .
C5 Yb1 C12 146.9(2) . .
C12 Yb1 C12 52.6(4) 8_565 .
N2 Yb1 C7 112.1(2) 8_565 .
N2 Yb1 C7 133.2(2) . .
C6 Yb1 C7 32.0(2) . .
C6 Yb1 C7 52.0(2) 8_565 .
C5 Yb1 C7 52.0(2) . .
C12 Yb1 C7 99.4(2) 8_565 .
C12 Yb1 C7 113.3(2) . .
N2 Yb1 C7 133.3(2) 8_565 8_565
N2 Yb1 C7 112.1(2) . 8_565
C6 Yb1 C7 52.0(2) . 8_565
C6 Yb1 C7 32.0(2) 8_565 8_565
C5 Yb1 C7 52.0(2) . 8_565
C12 Yb1 C7 113.3(2) 8_565 8_565
C12 Yb1 C7 99.4(2) . 8_565
C7 Yb1 C7 30.5(4) . 8_565
N2 Yb1 C13 126.05(19) 8_565 .
N2 Yb1 C13 126.05(19) . .
C6 Yb1 C13 119.1(2) . .
C6 Yb1 C13 119.1(2) 8_565 .
C5 Yb1 C13 140.8(3) . .
C12 Yb1 C13 31.72(19) 8_565 .
C12 Yb1 C13 31.72(19) . .
C7 Yb1 C13 90.5(2) . .
C7 Yb1 C13 90.5(2) 8_565 .
N2 Yb1 C11 95.79(18) 8_565 .
N2 Yb1 C11 77.84(19) . .
C6 Yb1 C11 167.7(2) . .
C6 Yb1 C11 138.1(3) 8_565 .
C5 Yb1 C11 160.87(19) . .
C12 Yb1 C11 52.2(2) 8_565 .
C12 Yb1 C11 32.06(19) . .
C7 Yb1 C11 142.63(19) . .
C7 Yb1 C11 130.9(2) 8_565 .
C13 Yb1 C11 52.4(2) . .
N2 Yb1 C11 77.84(19) 8_565 8_565
N2 Yb1 C11 95.80(18) . 8_565
C6 Yb1 C11 138.1(3) . 8_565
C6 Yb1 C11 167.7(2) 8_565 8_565
C5 Yb1 C11 160.87(19) . 8_565
C12 Yb1 C11 32.06(19) 8_565 8_565
C12 Yb1 C11 52.2(2) . 8_565
C7 Yb1 C11 130.9(2) . 8_565
C7 Yb1 C11 142.63(19) 8_565 8_565
C13 Yb1 C11 52.4(2) . 8_565
C11 Yb1 C11 30.7(3) . 8_565
C17 Pd1 C18 87.3(3) . 8_565
C17 Pd1 C18 87.3(3) . .
C18 Pd1 C18 86.0(6) 8_565 .
C17 Pd1 N1 91.2(3) . 8_565
C18 Pd1 N1 98.0(3) 8_565 8_565
C18 Pd1 N1 175.7(3) . 8_565
C17 Pd1 N1 91.2(3) . .
C18 Pd1 N1 175.7(3) 8_565 .
C18 Pd1 N1 98.0(3) . .
N1 Pd1 N1 78.0(3) 8_565 .
C17 Pd1 I1 178.2(3) . .
C18 Pd1 I1 94.0(2) 8_565 .
C18 Pd1 I1 94.0(2) . .
N1 Pd1 I1 87.39(14) 8_565 .
N1 Pd1 I1 87.40(14) . .
C2 N1 C1 120.0(6) . .
C2 N1 Pd1 129.3(5) . .
C1 N1 Pd1 110.6(5) . .
C4 N2 C1 118.2(5) . .
C4 N2 Yb1 128.3(4) . .
C1 N2 Yb1 113.4(5) . .
C1 C1 N1 120.4(4) 8_565 .
C1 C1 N2 120.4(4) 8_565 .
N1 C1 N2 119.1(6) . .
C1 C1 Yb1 77.80(13) 8_565 .
N1 C1 Yb1 161.1(5) . .
N2 C1 Yb1 42.7(3) . .
N1 C2 C3 123.8(7) . .
N1 C2 H2 118.1 . .
C3 C2 H2 118.1 . .
C4 C3 C2 113.5(8) . .
C4 C3 H3 123.2 . .
C2 C3 H3 123.2 . .
N2 C4 C3 125.1(7) . .
N2 C4 H4 117.4 . .
C3 C4 H4 117.4 . .
C6 C5 C6 109.0(9) 8_565 .
C6 C5 C8 125.5(4) 8_565 .
C6 C5 C8 125.5(4) . .
C6 C5 Yb1 74.2(4) 8_565 .
C6 C5 Yb1 74.2(4) . .
C8 C5 Yb1 119.7(6) . .
C5 C6 C7 107.0(7) . .
C5 C6 C9 128.0(8) . .
C7 C6 C9 124.3(8) . .
C5 C6 Yb1 74.4(5) . .
C7 C6 Yb1 74.5(4) . .
C9 C6 Yb1 124.5(5) . .
C7 C7 C6 108.5(5) 8_565 .
C7 C7 C10 129.0(6) 8_565 .
C6 C7 C10 121.8(9) . .
C7 C7 Yb1 74.7(2) 8_565 .
C6 C7 Yb1 73.5(4) . .
C10 C7 Yb1 125.0(5) . .
C5 C8 H8A 107.6 . .
C5 C8 H8B 109.3 . .
H8A C8 H8B 109.5 . .
C5 C8 H8C 111.5 . .
H8A C8 H8C 109.5 . .
H8B C8 H8C 109.5 . .
C6 C9 H9A 109.5 . .
C6 C9 H9B 109.5 . .
H9A C9 H9B 109.5 . .
C6 C9 H9C 109.5 . .
H9A C9 H9C 109.5 . .
H9B C9 H9C 109.5 . .
C7 C10 H10A 109.5 . .
C7 C10 H10B 109.5 . .
H10A C10 H10B 109.5 . .
C7 C10 H10C 109.5 . .
H10A C10 H10C 109.5 . .
H10B C10 H10C 109.5 . .
C11 C11 C12 108.3(5) 8_565 .
C11 C11 C14 126.1(4) 8_565 .
C12 C11 C14 125.2(8) . .
C11 C11 Yb1 74.65(17) 8_565 .
C12 C11 Yb1 72.4(3) . .
C14 C11 Yb1 124.8(4) . .
C13 C12 C11 108.0(7) . .
C13 C12 C15 125.6(6) . .
C11 C12 C15 125.8(7) . .
C13 C12 Yb1 75.5(4) . .
C11 C12 Yb1 75.5(4) . .
C15 C12 Yb1 122.1(5) . .
C12 C13 C12 107.3(8) . 8_565
C12 C13 C16 125.9(4) . .
C12 C13 C16 125.9(4) 8_565 .
C12 C13 Yb1 72.8(4) . .
C12 C13 Yb1 72.8(4) 8_565 .
C16 C13 Yb1 127.9(6) . .
C11 C14 H14A 109.5 . .
C11 C14 H14B 109.5 . .
H14A C14 H14B 109.5 . .
C11 C14 H14C 109.5 . .
H14A C14 H14C 109.5 . .
H14B C14 H14C 109.5 . .
C12 C15 H15A 109.5 . .
C12 C15 H15B 109.5 . .
H15A C15 H15B 109.5 . .
C12 C15 H15C 109.5 . .
H15A C15 H15C 109.5 . .
H15B C15 H15C 109.5 . .
C13 C16 H16A 110.0 . .
C13 C16 H16B 109.3 . .
H16A C16 H16B 109.5 . .
C13 C16 H16C 109.1 . .
H16A C16 H16C 109.5 . .
H16B C16 H16C 109.5 . .
Pd1 C17 H17A 110.1 . .
Pd1 C17 H17B 109.0 . .
H17A C17 H17B 109.5 . .
Pd1 C17 H17C 109.4 . .
H17A C17 H17C 109.5 . .
H17B C17 H17C 109.5 . .
Pd1 C18 H18A 109.5 . .
Pd1 C18 H18B 109.5 . .
H18A C18 H18B 109.5 . .
Pd1 C18 H18C 109.5 . .
H18A C18 H18C 109.5 . .
H18B C18 H18C 109.5 . .

loop_
_geom_bond_atom_site_label_1
_geom_bond_atom_site_label_2
_geom_bond_distance
_geom_bond_site_symmetry_2
Yb1 N2 2.359(5) 8_565
Yb1 N2 2.359(5) .
Yb1 C6 2.579(7) .
Yb1 C6 2.579(7) 8_565
Yb1 C5 2.581(8) .
Yb1 C12 2.585(6) 8_565
Yb1 C12 2.585(6) .
Yb1 C7 2.592(6) .
Yb1 C7 2.592(6) 8_565
Yb1 C13 2.619(8) .
Yb1 C11 2.625(6) .
Yb1 C11 2.625(6) 8_565
I1 Pd1 2.7860(10) .
Pd1 C17 2.035(10) .
Pd1 C18 2.035(8) 8_565
Pd1 C18 2.035(8) .
Pd1 N1 2.185(6) 8_565
Pd1 N1 2.185(6) .
N1 C2 1.286(10) .
N1 C1 1.386(8) .
N2 C4 1.307(9) .
N2 C1 1.408(8) .
C1 C1 1.349(14) 8_565
C2 C3 1.423(10) .
C2 H2 0.9500 .
C3 C4 1.386(9) .
C3 H3 0.9500 .
C4 H4 0.9500 .
C5 C6 1.395(9) 8_565
C5 C6 1.395(9) .
C5 C8 1.550(12) .
C6 C7 1.426(10) .
C6 C9 1.483(13) .
C7 C7 1.364(18) 8_565
C7 C10 1.529(12) .
C8 H8A 0.9599 .
C8 H8B 0.9601 .
C8 H8C 0.9600 .
C9 H9A 0.9800 .
C9 H9B 0.9800 .
C9 H9C 0.9800 .
C10 H10A 0.9800 .
C10 H10B 0.9800 .
C10 H10C 0.9800 .
C11 C11 1.390(16) 8_565
C11 C12 1.439(8) .
C11 C14 1.513(9) .
C12 C13 1.422(9) .
C12 C15 1.500(12) .
C13 C12 1.422(9) 8_565
C13 C16 1.466(11) .
C14 H14A 0.9800 .
C14 H14B 0.9800 .
C14 H14C 0.9800 .
C15 H15A 0.9800 .
C15 H15B 0.9800 .
C15 H15C 0.9800 .
C16 H16A 0.9599 .
C16 H16B 0.9600 .
C16 H16C 0.9600 .
C17 H17A 0.9602 .
C17 H17B 0.9599 .
C17 H17C 0.9600 .
C18 H18A 0.9800 .
C18 H18B 0.9800 .
C18 H18C 0.9800 .

loop_
_geom_torsion_atom_site_label_1
_geom_torsion_atom_site_label_2
_geom_torsion_atom_site_label_3
_geom_torsion_atom_site_label_4
_geom_torsion
_geom_torsion_site_symmetry_1
_geom_torsion_site_symmetry_4
C2 N1 C1 C1 -179.6(5) . 8_565
Pd1 N1 C1 C1 1.6(4) . 8_565
C2 N1 C1 N2 3.5(9) . .
Pd1 N1 C1 N2 -175.2(4) . .
C2 N1 C1 Yb1 18.2(16) . .
Pd1 N1 C1 Yb1 -160.5(10) . .
C4 N2 C1 C1 -179.5(4) . 8_565
Yb1 N2 C1 C1 -3.8(4) . 8_565
C4 N2 C1 N1 -2.7(8) . .
Yb1 N2 C1 N1 173.0(4) . .
C4 N2 C1 Yb1 -175.7(7) . .
C1 N1 C2 C3 -0.1(11) . .
Pd1 N1 C2 C3 178.4(5) . .
N1 C2 C3 C4 -3.8(11) . .
C1 N2 C4 C3 -1.7(10) . .
Yb1 N2 C4 C3 -176.6(5) . .
C2 C3 C4 N2 4.8(10) . .
C6 C5 C6 C7 -1.2(10) 8_565 .
C8 C5 C6 C7 176.6(7) . .
Yb1 C5 C6 C7 -67.9(5) . .
C6 C5 C6 C9 -171.4(5) 8_565 .
C8 C5 C6 C9 6.4(13) . .
Yb1 C5 C6 C9 121.9(8) . .
C6 C5 C6 Yb1 66.7(6) 8_565 .
C8 C5 C6 Yb1 -115.5(8) . .
C5 C6 C7 C7 0.7(6) . 8_565
C9 C6 C7 C7 171.4(6) . 8_565
Yb1 C6 C7 C7 -67.12(18) . 8_565
C5 C6 C7 C10 -170.7(7) . .
C9 C6 C7 C10 -0.1(11) . .
Yb1 C6 C7 C10 121.4(7) . .
C5 C6 C7 Yb1 67.9(5) . .
C9 C6 C7 Yb1 -121.5(7) . .
C11 C11 C12 C13 -2.5(6) 8_565 .
C14 C11 C12 C13 170.2(6) . .
Yb1 C11 C12 C13 -69.1(5) . .
C11 C11 C12 C15 -174.0(6) 8_565 .
C14 C11 C12 C15 -1.2(10) . .
Yb1 C11 C12 C15 119.4(7) . .
C11 C11 C12 Yb1 66.61(18) 8_565 .
C14 C11 C12 Yb1 -120.6(6) . .
C11 C12 C13 C12 4.1(9) . 8_565
C15 C12 C13 C12 175.6(4) . 8_565
Yb1 C12 C13 C12 -65.1(6) . 8_565
C11 C12 C13 C16 -166.0(8) . .
C15 C12 C13 C16 5.5(13) . .
Yb1 C12 C13 C16 124.8(9) . .
C11 C12 C13 Yb1 69.2(4) . .
C15 C12 C13 Yb1 -119.3(7) . .
